data_4507180
loop_
_publ_author_name
'Bia\/lo\'nska, Agata'
'Ciunik, Zbigniew'

_publ_section_title
;
 Why Is the Resolution of Certain Racemic Modifications Inefficient?
 Formation of Diastereomeric Double Salts of Brucinium
;
_journal_issue 1
_journal_name_full 'Crystal Growth &amp; Design'
_journal_page_first 111
_journal_paper_doi 10.1021/cg3012469
_journal_volume 13
_journal_year 2013
_chemical_absolute_configuration rm
_chemical_formula_moiety
;
2(C23 H27 N2 O4), 2(C10 H8 N3 O7), 3(C H4 O)
;
_chemical_formula_sum 'C69 H82 N10 O25'
_chemical_formula_weight 1451.45
_chemical_melting_point 417
_chemical_name_systematic
; 
dibrucinium N-(3,5-dinitrobenzoyl)-DL-alaninate methanol 3-solvate
;
_space_group_IT_number 4
_symmetry_cell_setting monoclinic
_symmetry_space_group_name_Hall 'P 2yb'
_symmetry_space_group_name_H-M 'P 1 21 1'
_atom_sites_solution_hydrogens geom
_atom_sites_solution_primary direct
_atom_sites_solution_secondary difmap
_audit_creation_method SHELXL-97
_cell_angle_alpha 90.00
_cell_angle_beta 92.04(3)
_cell_angle_gamma 90.00
_cell_formula_units_Z 2
_cell_length_a 8.714(2)
_cell_length_b 31.611(5)
_cell_length_c 12.487(3)
_cell_measurement_reflns_used 4285
_cell_measurement_temperature 100(2)
_cell_measurement_theta_max 28.46
_cell_measurement_theta_min 2.79
_cell_volume 3437.5(13)
_computing_cell_refinement
;
CrysAlis RED, Oxford Diffraction Ltd.,
Version 1.171.31.8 (release 12-01-2007 CrysAlis171 .NET)
(compiled Jan 12 2007,17:49:11)
;
_computing_data_collection
;
CrysAlis CCD, Oxford Diffraction Ltd.,
Version 1.171.31.8 (release 12-01-2007 CrysAlis171 .NET)
(compiled Jan 12 2007,17:49:11)
;
_computing_data_reduction
;
CrysAlis RED, Oxford Diffraction Ltd.,
Version 1.171.31.8 (release 12-01-2007 CrysAlis171 .NET)
(compiled Jan 12 2007,17:49:11)
;
_computing_structure_refinement
;
SHELXL-97 (Sheldrick, G. M. (2008). <i>Acta Cryst.</i> <b>A64</b>, 112-122.)
;
_computing_structure_solution
;
SIR2004. (Burla, M. C., Caliandro, R., Camalli, M., Carrozzini, B.,
Cascarano, G. L., De Caro, L., Giacovazzo, C., Polidori G., 
Spagna, R. (2005). <I>J. Appl. Cryst.</i> <B>38</B>, 381&#x0096;388.)
;
_diffrn_ambient_temperature 100(2)
_diffrn_measured_fraction_theta_full 0.985
_diffrn_measured_fraction_theta_max 0.985
_diffrn_measurement_device_type 'Kuma KM4CCD'
_diffrn_measurement_method '\w scan'
_diffrn_radiation_monochromator graphite
_diffrn_radiation_source 'fine-focus sealed tube'
_diffrn_radiation_type MoK\a
_diffrn_radiation_wavelength 0.71073
_diffrn_reflns_av_R_equivalents 0.0502
_diffrn_reflns_av_sigmaI/netI 0.0639
_diffrn_reflns_limit_h_max 11
_diffrn_reflns_limit_h_min -7
_diffrn_reflns_limit_k_max 40
_diffrn_reflns_limit_k_min -40
_diffrn_reflns_limit_l_max 15
_diffrn_reflns_limit_l_min -15
_diffrn_reflns_number 23038
_diffrn_reflns_theta_full 27.00
_diffrn_reflns_theta_max 27.00
_diffrn_reflns_theta_min 3.41
_diffrn_standards_number 0
_exptl_absorpt_coefficient_mu 0.108
_exptl_absorpt_correction_type none
_exptl_crystal_colour orange
_exptl_crystal_density_diffrn 1.402
_exptl_crystal_density_method 'not measured'
_exptl_crystal_description block
_exptl_crystal_F_000 1532
_exptl_crystal_size_max 0.40
_exptl_crystal_size_mid 0.40
_exptl_crystal_size_min 0.30
_refine_diff_density_max 0.307
_refine_diff_density_min -0.205
_refine_diff_density_rms 0.047
_refine_ls_extinction_method none
_refine_ls_goodness_of_fit_ref 0.991
_refine_ls_hydrogen_treatment constr
_refine_ls_matrix_type full
_refine_ls_number_parameters 937
_refine_ls_number_reflns 7520
_refine_ls_number_restraints 1
_refine_ls_restrained_S_all 0.991
_refine_ls_R_factor_all 0.0710
_refine_ls_R_factor_gt 0.0477
_refine_ls_shift/su_max 0.000
_refine_ls_shift/su_mean 0.000
_refine_ls_structure_factor_coef Fsqd
_refine_ls_weighting_details 'calc w=1/[\s^2^(Fo^2^)+(0.0550P)^2^+0.0000P] where P=(Fo^2^+2Fc^2^)/3'
_refine_ls_weighting_scheme calc
_refine_ls_wR_factor_gt 0.0975
_refine_ls_wR_factor_ref 0.1080
_reflns_number_gt 5616
_reflns_number_total 7520
_reflns_threshold_expression >2sigma(I)
_cod_data_source_file cg3012469_si_002.cif
_cod_data_source_block bdnbdlaRT
_cod_depositor_comments
;
The following automatic conversions were performed:

'_chemical_melting_point' value '417 K' was changed to '417' - the
value should be numeric and without a unit designator.

Automatic conversion script
Id: cif_fix_values 1891 2012-01-12 08:04:46Z andrius 
;
_cod_original_sg_symbol_H-M 'P 21'
_cod_database_code 4507180

loop_
_symmetry_equiv_pos_as_xyz
'x, y, z'
'-x, y+1/2, -z'

loop_
_atom_site_label
_atom_site_type_symbol
_atom_site_fract_x
_atom_site_fract_y
_atom_site_fract_z
_atom_site_U_iso_or_equiv
_atom_site_adp_type
_atom_site_occupancy
_atom_site_symmetry_multiplicity
_atom_site_calc_flag
_atom_site_refinement_flags
O1 O 0.6590(3) 0.44279(9) 0.39127(19) 0.0318(6) Uani 1 1 d .
O2 O 0.4345(3) 0.54866(8) 1.0080(2) 0.0267(6) Uani 1 1 d .
O3 O 0.4921(3) 0.47741(8) 1.09907(19) 0.0272(6) Uani 1 1 d .
O4 O 0.4558(3) 0.54897(8) 0.6075(2) 0.0304(6) Uani 1 1 d .
N1 N 0.4967(3) 0.48027(9) 0.6564(2) 0.0211(7) Uani 1 1 d .
N2 N 0.6654(4) 0.34263(10) 0.6971(3) 0.0316(8) Uani 1 1 d .
H2 H 0.6811 0.3208 0.7462 0.038 Uiso 1 1 calc R
C1 C 0.4537(4) 0.51928(12) 0.8283(3) 0.0214(8) Uani 1 1 d .
H1 H 0.4257 0.5451 0.7941 0.026 Uiso 1 1 calc R
C2 C 0.4598(4) 0.51588(12) 0.9393(3) 0.0218(8) Uani 1 1 d .
C3 C 0.4943(4) 0.47667(12) 0.9897(3) 0.0224(8) Uani 1 1 d .
C4 C 0.5300(4) 0.44176(12) 0.9285(3) 0.0225(8) Uani 1 1 d .
H4 H 0.5548 0.4155 0.9618 0.027 Uiso 1 1 calc R
C5 C 0.5292(4) 0.44571(11) 0.8175(3) 0.0218(8) Uani 1 1 d .
C6 C 0.4897(4) 0.48394(11) 0.7694(3) 0.0210(8) Uani 1 1 d .
C7 C 0.5566(4) 0.41200(12) 0.7342(3) 0.0243(8) Uani 1 1 d .
C8 C 0.5623(4) 0.43871(12) 0.6285(3) 0.0229(8) Uani 1 1 d .
H8 H 0.4976 0.4250 0.5705 0.027 Uiso 1 1 calc R
C9 C 0.5034(5) 0.51357(12) 0.5865(3) 0.0265(9) Uani 1 1 d .
C10 C 0.5659(5) 0.50261(13) 0.4782(3) 0.0287(9) Uani 1 1 d .
H10A H 0.6005 0.5291 0.4445 0.034 Uiso 1 1 calc R
H10B H 0.4804 0.4912 0.4325 0.034 Uiso 1 1 calc R
C11 C 0.6986(5) 0.47086(13) 0.4774(3) 0.0275(9) Uani 1 1 d .
H11 H 0.7950 0.4862 0.4602 0.033 Uiso 1 1 calc R
C12 C 0.7752(5) 0.41240(14) 0.3672(3) 0.0373(10) Uani 1 1 d .
H12A H 0.8779 0.4249 0.3824 0.045 Uiso 1 1 calc R
H12B H 0.7673 0.4052 0.2901 0.045 Uiso 1 1 calc R
C13 C 0.7582(5) 0.37328(15) 0.4320(3) 0.0368(10) Uani 1 1 d .
H13 H 0.7286 0.3477 0.3970 0.044 Uiso 1 1 calc R
C14 C 0.7832(5) 0.37321(13) 0.5371(3) 0.0318(9) Uani 1 1 d .
C15 C 0.7650(5) 0.33392(13) 0.6040(3) 0.0368(10) Uani 1 1 d .
H15A H 0.7182 0.3112 0.5592 0.044 Uiso 1 1 calc R
H15B H 0.8672 0.3241 0.6308 0.044 Uiso 1 1 calc R
C16 C 0.4971(5) 0.34295(13) 0.6652(3) 0.0342(10) Uani 1 1 d .
H16A H 0.4488 0.3155 0.6822 0.041 Uiso 1 1 calc R
H16B H 0.4821 0.3485 0.5875 0.041 Uiso 1 1 calc R
C17 C 0.4294(5) 0.37829(12) 0.7301(3) 0.0274(9) Uani 1 1 d .
H17A H 0.4059 0.3685 0.8030 0.033 Uiso 1 1 calc R
H17B H 0.3343 0.3894 0.6946 0.033 Uiso 1 1 calc R
C18 C 0.7219(4) 0.44899(13) 0.5872(3) 0.0250(8) Uani 1 1 d .
H18 H 0.7647 0.4713 0.6365 0.030 Uiso 1 1 calc R
C19 C 0.8335(4) 0.41196(13) 0.5980(3) 0.0274(9) Uani 1 1 d .
H19 H 0.9354 0.4212 0.5719 0.033 Uiso 1 1 calc R
C20 C 0.8508(4) 0.40238(13) 0.7184(3) 0.0291(9) Uani 1 1 d .
H20A H 0.9351 0.3819 0.7319 0.035 Uiso 1 1 calc R
H20B H 0.8757 0.4287 0.7585 0.035 Uiso 1 1 calc R
C21 C 0.6998(5) 0.38399(12) 0.7558(3) 0.0266(9) Uani 1 1 d .
H21 H 0.7102 0.3781 0.8344 0.032 Uiso 1 1 calc R
C22 C 0.4301(6) 0.58996(13) 0.9617(3) 0.0456(12) Uani 1 1 d .
H22A H 0.4115 0.6109 1.0176 0.068 Uiso 1 1 calc R
H22B H 0.3474 0.5913 0.9066 0.068 Uiso 1 1 calc R
H22C H 0.5285 0.5960 0.9292 0.068 Uiso 1 1 calc R
C23 C 0.5253(5) 0.43812(13) 1.1519(3) 0.0321(10) Uani 1 1 d .
H23A H 0.5213 0.4420 1.2296 0.048 Uiso 1 1 calc R
H23B H 0.6282 0.4285 1.1338 0.048 Uiso 1 1 calc R
H23C H 0.4493 0.4169 1.1286 0.048 Uiso 1 1 calc R
O1A O 0.0021(3) 0.50824(8) -0.10805(19) 0.0253(6) Uani 1 1 d .
O2A O 0.2313(3) 0.37821(8) 0.49234(19) 0.0273(6) Uani 1 1 d .
O3A O 0.1815(3) 0.44722(8) 0.59615(19) 0.0267(6) Uani 1 1 d .
O4A O 0.1669(3) 0.38953(8) 0.0933(2) 0.0318(7) Uani 1 1 d .
N1A N 0.1555(3) 0.45727(9) 0.1532(2) 0.0212(7) Uani 1 1 d .
N2A N 0.0092(3) 0.59544(9) 0.2192(2) 0.0229(7) Uani 1 1 d .
H2A H 0.0017 0.6155 0.2734 0.028 Uiso 1 1 calc R
C1A C 0.2015(4) 0.41280(12) 0.3189(3) 0.0236(8) Uani 1 1 d .
H1A H 0.2235 0.3876 0.2808 0.028 Uiso 1 1 calc R
C2A C 0.2025(4) 0.41358(12) 0.4303(3) 0.0242(8) Uani 1 1 d .
C3A C 0.1747(4) 0.45083(12) 0.4862(3) 0.0232(8) Uani 1 1 d .
C4A C 0.1398(4) 0.48816(12) 0.4319(3) 0.0222(8) Uani 1 1 d .
H4A H 0.1203 0.5136 0.4698 0.027 Uiso 1 1 calc R
C5A C 0.1341(4) 0.48729(11) 0.3195(3) 0.0203(8) Uani 1 1 d .
C6A C 0.1668(4) 0.45034(11) 0.2658(3) 0.0201(8) Uani 1 1 d .
C7A C 0.1078(4) 0.52354(11) 0.2419(3) 0.0200(8) Uani 1 1 d .
C8A C 0.0953(4) 0.50022(11) 0.1317(3) 0.0191(7) Uani 1 1 d .
H8A H 0.1616 0.5148 0.0794 0.023 Uiso 1 1 calc R
C9A C 0.1373(4) 0.42695(12) 0.0767(3) 0.0232(8) Uani 1 1 d .
C10A C 0.0838(4) 0.44332(12) -0.0330(3) 0.0259(8) Uani 1 1 d .
H10C H 0.0477 0.4190 -0.0768 0.031 Uiso 1 1 calc R
H10D H 0.1734 0.4556 -0.0684 0.031 Uiso 1 1 calc R
C11A C -0.0457(4) 0.47693(12) -0.0332(3) 0.0228(8) Uani 1 1 d .
H11A H -0.1441 0.4638 -0.0602 0.027 Uiso 1 1 calc R
C12A C -0.1085(5) 0.54086(13) -0.1316(3) 0.0292(9) Uani 1 1 d .
H12C H -0.2132 0.5289 -0.1285 0.035 Uiso 1 1 calc R
H12D H -0.0947 0.5514 -0.2053 0.035 Uiso 1 1 calc R
C13A C -0.0929(4) 0.57719(13) -0.0542(3) 0.0270(9) Uani 1 1 d .
H13A H -0.0632 0.6041 -0.0803 0.032 Uiso 1 1 calc R
C14A C -0.1190(4) 0.57292(12) 0.0490(3) 0.0243(8) Uani 1 1 d .
C15A C -0.0972(5) 0.60894(13) 0.1265(3) 0.0286(9) Uani 1 1 d .
H15C H -0.1978 0.6175 0.1538 0.034 Uiso 1 1 calc R
H15D H -0.0527 0.6335 0.0895 0.034 Uiso 1 1 calc R
C16A C 0.1747(4) 0.59366(12) 0.1879(3) 0.0268(8) Uani 1 1 d .
H16C H 0.1816 0.5906 0.1093 0.032 Uiso 1 1 calc R
H16D H 0.2299 0.6197 0.2108 0.032 Uiso 1 1 calc R
C17A C 0.2412(4) 0.55553(11) 0.2449(3) 0.0226(8) Uani 1 1 d .
H17C H 0.2736 0.5625 0.3196 0.027 Uiso 1 1 calc R
H17D H 0.3306 0.5443 0.2072 0.027 Uiso 1 1 calc R
C18A C -0.0654(4) 0.49381(11) 0.0810(3) 0.0208(8) Uani 1 1 d .
H18A H -0.1109 0.4698 0.1214 0.025 Uiso 1 1 calc R
C19A C -0.1730(4) 0.53154(12) 0.0976(3) 0.0233(8) Uani 1 1 d .
H19A H -0.2770 0.5245 0.0661 0.028 Uiso 1 1 calc R
C20A C -0.1845(4) 0.53641(12) 0.2192(3) 0.0253(8) Uani 1 1 d .
H20C H -0.2667 0.5568 0.2352 0.030 Uiso 1 1 calc R
H20D H -0.2104 0.5088 0.2515 0.030 Uiso 1 1 calc R
C21A C -0.0323(4) 0.55205(11) 0.2661(3) 0.0212(8) Uani 1 1 d .
H21A H -0.0400 0.5548 0.3455 0.025 Uiso 1 1 calc R
C22A C 0.2529(6) 0.33931(12) 0.4365(3) 0.0382(11) Uani 1 1 d .
H22D H 0.2723 0.3165 0.4884 0.057 Uiso 1 1 calc R
H22E H 0.3408 0.3420 0.3901 0.057 Uiso 1 1 calc R
H22F H 0.1603 0.3328 0.3927 0.057 Uiso 1 1 calc R
C23A C 0.1352(5) 0.48372(12) 0.6557(3) 0.0262(8) Uani 1 1 d .
H23D H 0.1444 0.4776 0.7326 0.039 Uiso 1 1 calc R
H23E H 0.0284 0.4907 0.6361 0.039 Uiso 1 1 calc R
H23F H 0.2014 0.5077 0.6390 0.039 Uiso 1 1 calc R
O5 O 0.7523(4) 0.27562(10) -0.2061(2) 0.0449(8) Uani 1 1 d .
O6 O 0.6234(4) 0.29371(9) -0.0631(2) 0.0411(8) Uani 1 1 d .
O7 O 0.8595(3) 0.16303(9) 0.0452(2) 0.0333(7) Uani 1 1 d .
O8 O 0.9371(3) 0.08215(9) 0.3659(2) 0.0362(7) Uani 1 1 d .
O9 O 0.8176(3) 0.09677(9) 0.5108(2) 0.0340(7) Uani 1 1 d .
O10 O 0.5293(4) 0.22699(11) 0.5271(3) 0.0536(9) Uani 1 1 d .
O11 O 0.4556(5) 0.25767(12) 0.3797(3) 0.0683(12) Uani 1 1 d .
N3 N 0.6818(4) 0.21474(11) 0.0290(3) 0.0345(8) Uani 1 1 d .
H3 H 0.6154 0.2307 0.0619 0.041 Uiso 1 1 calc R
N4 N 0.8482(4) 0.10389(10) 0.4175(3) 0.0282(7) Uani 1 1 d .
N5 N 0.5282(5) 0.23093(12) 0.4289(3) 0.0442(10) Uani 1 1 d .
C24 C 0.6910(5) 0.26763(13) -0.1184(3) 0.0343(10) Uani 1 1 d .
C25 C 0.7034(5) 0.22046(13) -0.0856(3) 0.0325(10) Uani 1 1 d .
H25 H 0.8077 0.2098 -0.1031 0.039 Uiso 1 1 calc R
C26 C 0.5841(6) 0.19657(14) -0.1535(4) 0.0472(12) Uani 1 1 d .
H26A H 0.5884 0.1664 -0.1352 0.071 Uiso 1 1 calc R
H26B H 0.6052 0.2002 -0.2295 0.071 Uiso 1 1 calc R
H26C H 0.4816 0.2076 -0.1396 0.071 Uiso 1 1 calc R
C27 C 0.7622(5) 0.18549(12) 0.0845(3) 0.0261(9) Uani 1 1 d .
C28 C 0.7291(4) 0.18074(12) 0.2025(3) 0.0258(8) Uani 1 1 d .
C29 C 0.7998(4) 0.14657(12) 0.2564(3) 0.0256(8) Uani 1 1 d .
H29 H 0.8636 0.1276 0.2191 0.031 Uiso 1 1 calc R
C30 C 0.7763(5) 0.14072(12) 0.3632(3) 0.0265(9) Uani 1 1 d .
C31 C 0.6893(5) 0.16755(12) 0.4229(3) 0.0289(9) Uani 1 1 d .
H31 H 0.6772 0.1634 0.4975 0.035 Uiso 1 1 calc R
C32 C 0.6207(5) 0.20084(13) 0.3682(3) 0.0316(9) Uani 1 1 d .
C33 C 0.6370(5) 0.20761(12) 0.2599(3) 0.0296(9) Uani 1 1 d .
H33 H 0.5854 0.2305 0.2249 0.036 Uiso 1 1 calc R
O5A O -0.0239(4) 0.16559(9) 0.6648(2) 0.0396(7) Uani 1 1 d .
O6A O 0.0965(3) 0.15257(9) 0.5135(2) 0.0354(7) Uani 1 1 d .
O7A O -0.1581(4) 0.27578(9) 0.4073(2) 0.0401(7) Uani 1 1 d .
O8A O -0.1886(4) 0.36507(10) 0.0937(3) 0.0480(8) Uani 1 1 d .
O9A O -0.0780(4) 0.34655(10) -0.0518(3) 0.0416(8) Uani 1 1 d .
O10A O 0.1942(4) 0.21530(11) -0.0662(3) 0.0569(9) Uani 1 1 d .
O11A O 0.2628(4) 0.18319(10) 0.0811(3) 0.0569(10) Uani 1 1 d .
N3A N 0.0403(4) 0.23092(11) 0.4343(3) 0.0375(9) Uani 1 1 d .
H3A H 0.1185 0.2179 0.4060 0.045 Uiso 1 1 calc R
N4A N -0.1082(4) 0.34113(11) 0.0416(3) 0.0351(8) Uani 1 1 d .
N5A N 0.1952(5) 0.21145(12) 0.0317(3) 0.0426(9) Uani 1 1 d .
C24A C 0.0281(5) 0.17641(13) 0.5771(3) 0.0305(9) Uani 1 1 d .
C25A C 0.0075(5) 0.22317(13) 0.5481(3) 0.0365(10) Uani 1 1 d .
H25A H -0.1020 0.2310 0.5593 0.044 Uiso 1 1 calc R
C26A C 0.1075(6) 0.24973(15) 0.6220(4) 0.0503(13) Uani 1 1 d .
H26D H 0.0944 0.2797 0.6034 0.075 Uiso 1 1 calc R
H26E H 0.2152 0.2416 0.6147 0.075 Uiso 1 1 calc R
H26F H 0.0782 0.2452 0.6962 0.075 Uiso 1 1 calc R
C27A C -0.0449(5) 0.25685(12) 0.3739(3) 0.0306(9) Uani 1 1 d .
C28A C -0.0037(5) 0.26266(12) 0.2576(3) 0.0291(9) Uani 1 1 d .
C29A C -0.0697(4) 0.29757(12) 0.2042(4) 0.0320(10) Uani 1 1 d .
H29A H -0.1325 0.3168 0.2413 0.038 Uiso 1 1 calc R
C30A C -0.0422(5) 0.30364(12) 0.0968(3) 0.0299(9) Uani 1 1 d .
C31A C 0.0442(5) 0.27624(13) 0.0390(3) 0.0347(10) Uani 1 1 d .
H31A H 0.0603 0.2805 -0.0351 0.042 Uiso 1 1 calc R
C32A C 0.1069(5) 0.24197(13) 0.0941(3) 0.0331(10) Uani 1 1 d .
C33A C 0.0866(5) 0.23485(12) 0.2017(4) 0.0342(10) Uani 1 1 d .
H33A H 0.1338 0.2113 0.2368 0.041 Uiso 1 1 calc R
O34 O 0.4421(4) 0.27561(9) 0.0945(3) 0.0464(8) Uani 1 1 d .
H34 H 0.4955 0.2827 0.0427 0.070 Uiso 1 1 calc R
C34 C 0.4150(7) 0.31157(16) 0.1591(4) 0.0563(14) Uani 1 1 d .
H34A H 0.5123 0.3213 0.1922 0.085 Uiso 1 1 calc R
H34B H 0.3441 0.3040 0.2152 0.085 Uiso 1 1 calc R
H34C H 0.3698 0.3342 0.1145 0.085 Uiso 1 1 calc R
O35 O 0.2867(3) 0.16752(9) 0.3553(2) 0.0420(8) Uani 1 1 d .
H35 H 0.2404 0.1611 0.4109 0.063 Uiso 1 1 calc R
C35 C 0.3241(6) 0.13017(15) 0.2994(4) 0.0465(12) Uani 1 1 d .
H35A H 0.2315 0.1188 0.2629 0.070 Uiso 1 1 calc R
H35B H 0.3659 0.1091 0.3502 0.070 Uiso 1 1 calc R
H35C H 0.4009 0.1367 0.2463 0.070 Uiso 1 1 calc R
O36 O 0.7107(4) 0.59801(11) 0.3883(3) 0.0539(9) Uani 1 1 d .
H36 H 0.7771 0.6124 0.4223 0.081 Uiso 1 1 calc R
C36 C 0.5715(6) 0.62087(18) 0.3803(5) 0.0607(15) Uani 1 1 d .
H36A H 0.5879 0.6495 0.4087 0.091 Uiso 1 1 calc R
H36B H 0.4937 0.6064 0.4217 0.091 Uiso 1 1 calc R
H36C H 0.5365 0.6226 0.3050 0.091 Uiso 1 1 calc R

loop_
_atom_site_aniso_label
_atom_site_aniso_U_11
_atom_site_aniso_U_22
_atom_site_aniso_U_33
_atom_site_aniso_U_23
_atom_site_aniso_U_13
_atom_site_aniso_U_12
O1 0.0401(16) 0.0341(16) 0.0208(13) -0.0063(13) -0.0045(12) 0.0122(13)
O2 0.0373(15) 0.0208(14) 0.0223(14) -0.0048(11) 0.0071(11) 0.0036(12)
O3 0.0339(15) 0.0292(15) 0.0188(13) -0.0006(12) 0.0038(11) 0.0000(12)
O4 0.0413(16) 0.0218(14) 0.0283(15) 0.0012(12) 0.0046(12) 0.0025(13)
N1 0.0286(17) 0.0185(15) 0.0161(15) -0.0014(13) 0.0012(13) 0.0000(13)
N2 0.044(2) 0.0229(17) 0.0273(18) -0.0001(15) -0.0019(16) 0.0104(16)
C1 0.0202(19) 0.0210(19) 0.0230(19) 0.0035(16) 0.0030(15) 0.0030(15)
C2 0.0184(19) 0.0237(19) 0.0236(19) -0.0039(16) 0.0034(15) 0.0000(15)
C3 0.0208(19) 0.026(2) 0.0203(18) -0.0021(16) 0.0026(15) -0.0017(16)
C4 0.0244(19) 0.0204(18) 0.0225(18) 0.0035(16) -0.0009(15) -0.0021(16)
C5 0.0225(19) 0.0198(18) 0.0231(18) -0.0003(16) -0.0017(15) -0.0012(16)
C6 0.0258(19) 0.0227(19) 0.0143(17) 0.0022(15) 0.0004(14) -0.0028(16)
C7 0.027(2) 0.0243(19) 0.0212(19) 0.0003(17) 0.0001(15) 0.0040(17)
C8 0.025(2) 0.0213(19) 0.0227(19) -0.0006(16) -0.0010(15) 0.0055(16)
C9 0.031(2) 0.026(2) 0.023(2) 0.0010(17) 0.0009(16) -0.0021(17)
C10 0.035(2) 0.029(2) 0.023(2) 0.0040(18) 0.0050(17) -0.0006(18)
C11 0.031(2) 0.031(2) 0.0200(19) -0.0017(17) 0.0031(16) -0.0017(17)
C12 0.048(3) 0.042(3) 0.022(2) -0.005(2) 0.0032(19) 0.015(2)
C13 0.045(3) 0.038(2) 0.027(2) -0.009(2) 0.0012(19) 0.011(2)
C14 0.039(2) 0.030(2) 0.026(2) 0.0000(19) 0.0018(18) 0.0081(19)
C15 0.053(3) 0.031(2) 0.027(2) -0.0050(19) 0.004(2) 0.011(2)
C16 0.048(3) 0.023(2) 0.032(2) -0.0008(19) -0.0065(19) -0.0018(19)
C17 0.037(2) 0.0222(19) 0.0230(19) 0.0024(17) -0.0012(17) -0.0032(17)
C18 0.024(2) 0.032(2) 0.0188(18) -0.0053(17) -0.0009(15) 0.0028(17)
C19 0.026(2) 0.036(2) 0.0202(19) -0.0036(18) -0.0007(16) 0.0055(18)
C20 0.031(2) 0.036(2) 0.0198(18) -0.0014(18) -0.0028(16) 0.0097(18)
C21 0.039(2) 0.0213(19) 0.0188(18) -0.0019(16) -0.0045(16) 0.0064(17)
C22 0.082(4) 0.025(2) 0.031(2) -0.0016(19) 0.019(2) 0.005(2)
C23 0.033(2) 0.039(2) 0.023(2) 0.0090(19) -0.0011(17) 0.0014(19)
O1A 0.0298(14) 0.0267(14) 0.0196(13) 0.0038(11) 0.0044(11) 0.0036(11)
O2A 0.0436(17) 0.0166(13) 0.0212(13) -0.0012(11) -0.0037(12) 0.0022(12)
O3A 0.0355(15) 0.0266(14) 0.0177(12) -0.0025(12) -0.0016(11) 0.0014(12)
O4A 0.0481(17) 0.0211(14) 0.0257(14) -0.0035(12) -0.0046(13) 0.0052(13)
N1A 0.0273(17) 0.0205(16) 0.0155(14) -0.0008(13) -0.0016(12) 0.0011(13)
N2A 0.0279(17) 0.0193(15) 0.0216(16) 0.0024(13) 0.0015(13) 0.0022(14)
C1A 0.029(2) 0.0176(18) 0.0242(19) 0.0005(17) -0.0002(16) -0.0007(16)
C2A 0.031(2) 0.0186(19) 0.0227(19) 0.0038(16) -0.0025(16) -0.0019(16)
C3A 0.029(2) 0.027(2) 0.0137(17) -0.0001(16) 0.0010(14) -0.0014(16)
C4A 0.027(2) 0.0213(18) 0.0181(18) -0.0010(15) 0.0009(15) -0.0024(16)
C5A 0.0214(19) 0.0227(19) 0.0165(17) 0.0014(15) -0.0027(14) -0.0027(16)
C6A 0.0207(18) 0.0223(19) 0.0171(17) -0.0024(16) -0.0003(14) -0.0021(15)
C7A 0.0240(19) 0.0177(18) 0.0183(17) 0.0002(15) 0.0014(14) -0.0039(15)
C8A 0.0219(18) 0.0204(18) 0.0151(17) 0.0036(15) 0.0018(14) 0.0007(15)
C9A 0.026(2) 0.0227(19) 0.0205(19) -0.0037(16) -0.0013(15) 0.0007(16)
C10A 0.031(2) 0.027(2) 0.0193(18) -0.0058(17) -0.0022(16) 0.0011(17)
C11A 0.024(2) 0.025(2) 0.0184(18) 0.0003(16) -0.0006(15) -0.0039(16)
C12A 0.031(2) 0.034(2) 0.023(2) 0.0077(18) 0.0003(17) 0.0087(18)
C13A 0.030(2) 0.024(2) 0.028(2) 0.0055(17) 0.0016(17) 0.0039(17)
C14A 0.0232(19) 0.0217(19) 0.028(2) 0.0001(17) -0.0008(16) 0.0023(16)
C15A 0.035(2) 0.026(2) 0.025(2) 0.0046(17) -0.0014(17) 0.0059(18)
C16A 0.030(2) 0.0222(19) 0.029(2) 0.0038(17) 0.0035(17) -0.0029(17)
C17A 0.029(2) 0.0215(19) 0.0178(18) -0.0018(16) 0.0029(15) -0.0054(16)
C18A 0.0239(19) 0.0214(19) 0.0174(17) 0.0022(15) 0.0040(15) -0.0026(15)
C19A 0.025(2) 0.029(2) 0.0165(18) -0.0003(16) -0.0010(15) 0.0028(16)
C20A 0.023(2) 0.025(2) 0.028(2) -0.0018(17) 0.0037(16) 0.0013(16)
C21A 0.0252(19) 0.0181(18) 0.0206(18) 0.0040(16) 0.0066(15) 0.0002(16)
C22A 0.066(3) 0.020(2) 0.027(2) -0.0015(18) -0.010(2) -0.003(2)
C23A 0.033(2) 0.029(2) 0.0172(18) -0.0040(17) 0.0049(16) 0.0029(18)
O5 0.071(2) 0.0310(16) 0.0333(17) 0.0045(14) 0.0096(16) 0.0103(16)
O6 0.053(2) 0.0269(16) 0.0438(19) 0.0006(14) 0.0098(15) 0.0045(15)
O7 0.0408(17) 0.0316(15) 0.0279(15) 0.0039(13) 0.0064(13) 0.0096(14)
O8 0.0460(18) 0.0273(15) 0.0354(16) 0.0020(13) 0.0045(14) 0.0068(14)
O9 0.0379(16) 0.0353(16) 0.0287(15) 0.0106(14) 0.0013(12) -0.0036(14)
O10 0.076(2) 0.047(2) 0.039(2) -0.0052(17) 0.0201(17) 0.0120(18)
O11 0.098(3) 0.048(2) 0.061(2) 0.0145(19) 0.031(2) 0.045(2)
N3 0.043(2) 0.0299(19) 0.0308(19) 0.0044(16) 0.0036(16) 0.0103(17)
N4 0.0333(19) 0.0243(18) 0.0271(18) 0.0038(15) 0.0006(15) -0.0020(15)
N5 0.057(3) 0.033(2) 0.043(2) 0.0012(19) 0.021(2) 0.009(2)
C24 0.043(3) 0.029(2) 0.031(2) 0.004(2) -0.0031(19) 0.002(2)
C25 0.043(3) 0.028(2) 0.027(2) 0.0049(19) 0.0007(18) 0.0049(19)
C26 0.072(3) 0.029(2) 0.041(3) 0.000(2) 0.009(2) -0.005(2)
C27 0.032(2) 0.0197(19) 0.027(2) -0.0003(17) 0.0037(17) -0.0016(17)
C28 0.028(2) 0.0218(19) 0.027(2) 0.0017(17) 0.0021(16) -0.0026(17)
C29 0.025(2) 0.0220(19) 0.030(2) -0.0036(17) 0.0001(16) 0.0002(16)
C30 0.030(2) 0.0215(19) 0.028(2) 0.0054(17) 0.0019(17) -0.0022(17)
C31 0.035(2) 0.026(2) 0.027(2) 0.0011(18) 0.0069(17) -0.0041(18)
C32 0.036(2) 0.024(2) 0.035(2) -0.0028(18) 0.0100(19) -0.0007(18)
C33 0.037(2) 0.0173(19) 0.035(2) 0.0043(18) 0.0070(18) 0.0035(17)
O5A 0.058(2) 0.0264(15) 0.0350(17) 0.0039(13) 0.0038(14) 0.0035(15)
O6A 0.0362(16) 0.0285(16) 0.0417(17) 0.0013(14) 0.0026(14) 0.0030(13)
O7A 0.0476(19) 0.0293(15) 0.0439(18) -0.0009(14) 0.0073(15) 0.0135(15)
O8A 0.060(2) 0.0325(17) 0.052(2) -0.0003(16) -0.0066(17) 0.0202(16)
O9A 0.0498(19) 0.0378(17) 0.0358(18) 0.0011(15) -0.0164(15) -0.0031(15)
O10A 0.083(3) 0.044(2) 0.045(2) -0.0055(18) 0.0157(18) 0.0129(18)
O11A 0.074(2) 0.0323(18) 0.066(2) 0.0084(18) 0.0248(19) 0.0209(18)
N3A 0.041(2) 0.0318(19) 0.040(2) 0.0097(17) 0.0096(17) 0.0099(17)
N4A 0.036(2) 0.0269(19) 0.042(2) -0.0024(18) -0.0083(17) 0.0063(17)
N5A 0.053(2) 0.028(2) 0.048(3) -0.0010(19) 0.011(2) 0.0074(18)
C24A 0.032(2) 0.025(2) 0.034(2) 0.0053(19) -0.0023(19) 0.0013(18)
C25A 0.046(3) 0.028(2) 0.036(2) 0.010(2) 0.008(2) 0.007(2)
C26A 0.067(3) 0.031(2) 0.053(3) 0.001(2) 0.012(3) -0.009(2)
C27A 0.036(2) 0.0159(19) 0.039(2) -0.0002(18) -0.0014(19) -0.0052(18)
C28A 0.032(2) 0.0184(19) 0.036(2) -0.0036(18) -0.0003(18) -0.0019(17)
C29A 0.024(2) 0.0191(19) 0.053(3) -0.007(2) 0.0014(19) -0.0003(17)
C30A 0.032(2) 0.021(2) 0.036(2) 0.0023(18) -0.0050(19) -0.0014(17)
C31A 0.041(3) 0.030(2) 0.033(2) 0.001(2) -0.0011(19) -0.001(2)
C32A 0.038(2) 0.024(2) 0.037(2) -0.0007(19) 0.0066(19) 0.0002(18)
C33A 0.035(2) 0.019(2) 0.049(3) 0.0019(19) 0.003(2) 0.0021(18)
O34 0.058(2) 0.0294(16) 0.053(2) 0.0034(15) 0.0175(16) 0.0096(15)
C34 0.074(4) 0.045(3) 0.051(3) -0.002(3) 0.007(3) 0.019(3)
O35 0.0465(18) 0.0366(17) 0.0437(18) 0.0026(14) 0.0116(14) 0.0095(15)
C35 0.055(3) 0.039(3) 0.044(3) -0.005(2) -0.002(2) 0.012(2)
O36 0.0424(19) 0.0450(19) 0.075(2) -0.0309(18) 0.0110(17) -0.0037(16)
C36 0.046(3) 0.056(3) 0.079(4) -0.015(3) -0.012(3) 0.003(3)

loop_
_atom_type_symbol
_atom_type_description
_atom_type_scat_dispersion_real
_atom_type_scat_dispersion_imag
_atom_type_scat_source
C C 0.0033 0.0000 'International Tables Vol C Tables 4.2.6.8 and 6.1.1.4'
H H 0.0000 0.0000 'International Tables Vol C Tables 4.2.6.8 and 6.1.1.4'
N N 0.0061 0.0000 'International Tables Vol C Tables 4.2.6.8 and 6.1.1.4'
O O 0.0106 0.0000 'International Tables Vol C Tables 4.2.6.8 and 6.1.1.4'

loop_
_geom_angle_atom_site_label_1
_geom_angle_atom_site_label_2
_geom_angle_atom_site_label_3
_geom_angle
C11 O1 C12 114.9(3)
C2 O2 C22 116.2(3)
C3 O3 C23 115.9(3)
C9 N1 C6 125.1(3)
C9 N1 C8 120.5(3)
C6 N1 C8 109.8(3)
C15 N2 C16 112.3(3)
C15 N2 C21 114.9(3)
C16 N2 C21 107.2(3)
C15 N2 H2 107.4
C16 N2 H2 107.4
C21 N2 H2 107.4
C6 C1 C2 117.9(3)
C6 C1 H1 121.1
C2 C1 H1 121.1
O2 C2 C1 124.4(3)
O2 C2 C3 114.8(3)
C1 C2 C3 120.7(3)
O3 C3 C4 125.2(3)
O3 C3 C2 114.8(3)
C4 C3 C2 120.0(3)
C3 C4 C5 119.0(3)
C3 C4 H4 120.5
C5 C4 H4 120.5
C6 C5 C4 120.1(3)
C6 C5 C7 111.0(3)
C4 C5 C7 128.8(3)
C1 C6 C5 122.1(3)
C1 C6 N1 128.0(3)
C5 C6 N1 109.9(3)
C5 C7 C17 112.3(3)
C5 C7 C21 115.4(3)
C17 C7 C21 100.7(3)
C5 C7 C8 102.1(3)
C17 C7 C8 112.9(3)
C21 C7 C8 113.9(3)
N1 C8 C18 104.7(3)
N1 C8 C7 104.8(3)
C18 C8 C7 116.9(3)
N1 C8 H8 110.0
C18 C8 H8 110.0
C7 C8 H8 110.0
O4 C9 N1 122.9(3)
O4 C9 C10 122.3(3)
N1 C9 C10 114.7(3)
C9 C10 C11 116.8(3)
C9 C10 H10A 108.1
C11 C10 H10A 108.1
C9 C10 H10B 108.1
C11 C10 H10B 108.1
H10A C10 H10B 107.3
O1 C11 C10 104.5(3)
O1 C11 C18 114.3(3)
C10 C11 C18 111.3(3)
O1 C11 H11 108.9
C10 C11 H11 108.9
C18 C11 H11 108.9
O1 C12 C13 111.0(3)
O1 C12 H12A 109.4
C13 C12 H12A 109.4
O1 C12 H12B 109.4
C13 C12 H12B 109.4
H12A C12 H12B 108.0
C14 C13 C12 121.7(4)
C14 C13 H13 119.2
C12 C13 H13 119.2
C13 C14 C19 122.5(4)
C13 C14 C15 122.3(4)
C19 C14 C15 115.2(3)
N2 C15 C14 110.7(3)
N2 C15 H15A 109.5
C14 C15 H15A 109.5
N2 C15 H15B 109.5
C14 C15 H15B 109.5
H15A C15 H15B 108.1
N2 C16 C17 104.9(3)
N2 C16 H16A 110.8
C17 C16 H16A 110.8
N2 C16 H16B 110.8
C17 C16 H16B 110.8
H16A C16 H16B 108.8
C16 C17 C7 103.6(3)
C16 C17 H17A 111.0
C7 C17 H17A 111.0
C16 C17 H17B 111.0
C7 C17 H17B 111.0
H17A C17 H17B 109.0
C19 C18 C8 113.0(3)
C19 C18 C11 119.1(3)
C8 C18 C11 107.5(3)
C19 C18 H18 105.4
C8 C18 H18 105.4
C11 C18 H18 105.4
C14 C19 C18 114.1(3)
C14 C19 C20 110.6(3)
C18 C19 C20 106.1(3)
C14 C19 H19 108.6
C18 C19 H19 108.6
C20 C19 H19 108.6
C21 C20 C19 108.6(3)
C21 C20 H20A 110.0
C19 C20 H20A 110.0
C21 C20 H20B 110.0
C19 C20 H20B 110.0
H20A C20 H20B 108.4
N2 C21 C20 109.7(3)
N2 C21 C7 105.3(3)
C20 C21 C7 115.3(3)
N2 C21 H21 108.8
C20 C21 H21 108.8
C7 C21 H21 108.8
O2 C22 H22A 109.5
O2 C22 H22B 109.5
H22A C22 H22B 109.5
O2 C22 H22C 109.5
H22A C22 H22C 109.5
H22B C22 H22C 109.5
O3 C23 H23A 109.5
O3 C23 H23B 109.5
H23A C23 H23B 109.5
O3 C23 H23C 109.5
H23A C23 H23C 109.5
H23B C23 H23C 109.5
C11A O1A C12A 115.0(3)
C2A O2A C22A 116.6(3)
C3A O3A C23A 116.5(3)
C9A N1A C6A 126.0(3)
C9A N1A C8A 119.3(3)
C6A N1A C8A 109.4(3)
C16A N2A C15A 112.1(3)
C16A N2A C21A 107.8(3)
C15A N2A C21A 113.3(3)
C16A N2A H2A 107.8
C15A N2A H2A 107.8
C21A N2A H2A 107.8
C6A C1A C2A 117.2(3)
C6A C1A H1A 121.4
C2A C1A H1A 121.4
O2A C2A C1A 122.9(3)
O2A C2A C3A 115.8(3)
C1A C2A C3A 121.4(3)
O3A C3A C4A 123.9(3)
O3A C3A C2A 115.3(3)
C4A C3A C2A 120.8(3)
C3A C4A C5A 118.1(3)
C3A C4A H4A 121.0
C5A C4A H4A 121.0
C6A C5A C4A 120.1(3)
C6A C5A C7A 111.0(3)
C4A C5A C7A 128.7(3)
C5A C6A C1A 122.4(3)
C5A C6A N1A 110.0(3)
C1A C6A N1A 127.6(3)
C5A C7A C17A 112.7(3)
C5A C7A C21A 114.6(3)
C17A C7A C21A 102.2(3)
C5A C7A C8A 102.2(3)
C17A C7A C8A 111.1(3)
C21A C7A C8A 114.4(3)
N1A C8A C18A 105.5(3)
N1A C8A C7A 105.1(3)
C18A C8A C7A 117.5(3)
N1A C8A H8A 109.5
C18A C8A H8A 109.5
C7A C8A H8A 109.5
O4A C9A N1A 122.9(3)
O4A C9A C10A 122.4(3)
N1A C9A C10A 114.7(3)
C9A C10A C11A 115.7(3)
C9A C10A H10C 108.3
C11A C10A H10C 108.3
C9A C10A H10D 108.3
C11A C10A H10D 108.3
H10C C10A H10D 107.4
O1A C11A C18A 114.2(3)
O1A C11A C10A 104.3(3)
C18A C11A C10A 110.0(3)
O1A C11A H11A 109.4
C18A C11A H11A 109.4
C10A C11A H11A 109.4
O1A C12A C13A 111.8(3)
O1A C12A H12C 109.2
C13A C12A H12C 109.2
O1A C12A H12D 109.2
C13A C12A H12D 109.2
H12C C12A H12D 107.9
C14A C13A C12A 122.2(4)
C14A C13A H13A 118.9
C12A C13A H13A 118.9
C13A C14A C15A 121.8(4)
C13A C14A C19A 122.8(3)
C15A C14A C19A 115.3(3)
C14A C15A N2A 109.8(3)
C14A C15A H15C 109.7
N2A C15A H15C 109.7
C14A C15A H15D 109.7
N2A C15A H15D 109.7
H15C C15A H15D 108.2
C17A C16A N2A 105.3(3)
C17A C16A H16C 110.7
N2A C16A H16C 110.7
C17A C16A H16D 110.7
N2A C16A H16D 110.7
H16C C16A H16D 108.8
C16A C17A C7A 103.7(3)
C16A C17A H17C 111.0
C7A C17A H17C 111.0
C16A C17A H17D 111.0
C7A C17A H17D 111.0
H17C C17A H17D 109.0
C8A C18A C19A 113.3(3)
C8A C18A C11A 107.4(3)
C19A C18A C11A 118.9(3)
C8A C18A H18A 105.4
C19A C18A H18A 105.4
C11A C18A H18A 105.4
C14A C19A C20A 109.9(3)
C14A C19A C18A 114.4(3)
C20A C19A C18A 105.9(3)
C14A C19A H19A 108.8
C20A C19A H19A 108.8
C18A C19A H19A 108.8
C21A C20A C19A 109.3(3)
C21A C20A H20C 109.8
C19A C20A H20C 109.8
C21A C20A H20D 109.8
C19A C20A H20D 109.8
H20C C20A H20D 108.3
C20A C21A N2A 111.0(3)
C20A C21A C7A 114.7(3)
N2A C21A C7A 104.2(3)
C20A C21A H21A 108.9
N2A C21A H21A 108.9
C7A C21A H21A 108.9
O2A C22A H22D 109.5
O2A C22A H22E 109.5
H22D C22A H22E 109.5
O2A C22A H22F 109.5
H22D C22A H22F 109.5
H22E C22A H22F 109.5
O3A C23A H23D 109.5
O3A C23A H23E 109.5
H23D C23A H23E 109.5
O3A C23A H23F 109.5
H23D C23A H23F 109.5
H23E C23A H23F 109.5
C27 N3 C25 120.6(3)
C27 N3 H3 119.7
C25 N3 H3 119.7
O9 N4 O8 123.8(3)
O9 N4 C30 118.6(3)
O8 N4 C30 117.6(3)
O11 N5 O10 124.1(4)
O11 N5 C32 118.4(4)
O10 N5 C32 117.5(4)
O6 C24 O5 125.1(4)
O6 C24 C25 121.6(4)
O5 C24 C25 113.2(4)
N3 C25 C26 112.1(4)
N3 C25 C24 111.6(3)
C26 C25 C24 106.9(3)
N3 C25 H25 108.7
C26 C25 H25 108.7
C24 C25 H25 108.7
C25 C26 H26A 109.5
C25 C26 H26B 109.5
H26A C26 H26B 109.5
C25 C26 H26C 109.5
H26A C26 H26C 109.5
H26B C26 H26C 109.5
O7 C27 N3 123.5(4)
O7 C27 C28 119.3(4)
N3 C27 C28 117.1(3)
C33 C28 C29 118.5(3)
C33 C28 C27 125.0(3)
C29 C28 C27 116.5(3)
C30 C29 C28 119.5(4)
C30 C29 H29 120.2
C28 C29 H29 120.2
C29 C30 C31 123.3(4)
C29 C30 N4 118.6(3)
C31 C30 N4 118.1(3)
C30 C31 C32 116.1(4)
C30 C31 H31 122.0
C32 C31 H31 122.0
C31 C32 C33 123.0(4)
C31 C32 N5 118.2(4)
C33 C32 N5 118.7(4)
C32 C33 C28 119.5(4)
C32 C33 H33 120.3
C28 C33 H33 120.3
C27A N3A C25A 121.7(4)
C27A N3A H3A 119.1
C25A N3A H3A 119.1
O9A N4A O8A 124.5(4)
O9A N4A C30A 117.8(4)
O8A N4A C30A 117.7(4)
O11A N5A O10A 124.0(4)
O11A N5A C32A 117.6(4)
O10A N5A C32A 118.4(4)
O5A C24A O6A 125.7(4)
O5A C24A C25A 115.4(4)
O6A C24A C25A 118.9(4)
N3A C25A C26A 111.7(4)
N3A C25A C24A 111.2(3)
C26A C25A C24A 109.5(4)
N3A C25A H25A 108.1
C26A C25A H25A 108.1
C24A C25A H25A 108.1
C25A C26A H26D 109.5
C25A C26A H26E 109.5
H26D C26A H26E 109.5
C25A C26A H26F 109.5
H26D C26A H26F 109.5
H26E C26A H26F 109.5
O7A C27A N3A 123.0(4)
O7A C27A C28A 118.8(4)
N3A C27A C28A 118.2(4)
C33A C28A C29A 119.4(4)
C33A C28A C27A 124.2(4)
C29A C28A C27A 116.3(4)
C30A C29A C28A 119.2(4)
C30A C29A H29A 120.4
C28A C29A H29A 120.4
C31A C30A C29A 122.7(4)
C31A C30A N4A 118.2(4)
C29A C30A N4A 119.0(4)
C30A C31A C32A 116.5(4)
C30A C31A H31A 121.7
C32A C31A H31A 121.7
C33A C32A C31A 123.4(4)
C33A C32A N5A 119.7(4)
C31A C32A N5A 116.9(4)
C32A C33A C28A 118.8(4)
C32A C33A H33A 120.6
C28A C33A H33A 120.6
C34 O34 H34 109.5
O34 C34 H34A 109.5
O34 C34 H34B 109.5
H34A C34 H34B 109.5
O34 C34 H34C 109.5
H34A C34 H34C 109.5
H34B C34 H34C 109.5
C35 O35 H35 109.5
O35 C35 H35A 109.5
O35 C35 H35B 109.5
H35A C35 H35B 109.5
O35 C35 H35C 109.5
H35A C35 H35C 109.5
H35B C35 H35C 109.5
C36 O36 H36 109.5
O36 C36 H36A 109.5
O36 C36 H36B 109.5
H36A C36 H36B 109.5
O36 C36 H36C 109.5
H36A C36 H36C 109.5
H36B C36 H36C 109.5

loop_
_geom_bond_atom_site_label_1
_geom_bond_atom_site_label_2
_geom_bond_distance
O1 C11 1.427(5)
O1 C12 1.435(5)
O2 C2 1.368(4)
O2 C22 1.428(5)
O3 C3 1.366(4)
O3 C23 1.431(5)
O4 C9 1.225(4)
N1 C9 1.370(5)
N1 C6 1.420(4)
N1 C8 1.479(5)
N2 C15 1.501(5)
N2 C16 1.506(5)
N2 C21 1.523(5)
N2 H2 0.9300
C1 C6 1.380(5)
C1 C2 1.389(5)
C1 H1 0.9500
C2 C3 1.418(5)
C3 C4 1.384(5)
C4 C5 1.391(5)
C4 H4 0.9500
C5 C6 1.388(5)
C5 C7 1.515(5)
C7 C17 1.537(5)
C7 C21 1.546(5)
C7 C8 1.569(5)
C8 C18 1.535(5)
C8 H8 1.0000
C9 C10 1.516(5)
C10 C11 1.532(6)
C10 H10A 0.9900
C10 H10B 0.9900
C11 C18 1.543(5)
C11 H11 1.0000
C12 C13 1.488(6)
C12 H12A 0.9900
C12 H12B 0.9900
C13 C14 1.322(5)
C13 H13 0.9500
C14 C19 1.499(6)
C14 C15 1.509(6)
C15 H15A 0.9900
C15 H15B 0.9900
C16 C17 1.513(6)
C16 H16A 0.9900
C16 H16B 0.9900
C17 H17A 0.9900
C17 H17B 0.9900
C18 C19 1.524(5)
C18 H18 1.0000
C19 C20 1.537(5)
C19 H19 1.0000
C20 C21 1.526(6)
C20 H20A 0.9900
C20 H20B 0.9900
C21 H21 1.0000
C22 H22A 0.9800
C22 H22B 0.9800
C22 H22C 0.9800
C23 H23A 0.9800
C23 H23B 0.9800
C23 H23C 0.9800
O1A C11A 1.433(4)
O1A C12A 1.434(4)
O2A C2A 1.378(4)
O2A C22A 1.429(5)
O3A C3A 1.377(4)
O3A C23A 1.438(4)
O4A C9A 1.227(4)
N1A C9A 1.358(5)
N1A C6A 1.423(4)
N1A C8A 1.477(4)
N2A C16A 1.509(5)
N2A C15A 1.519(5)
N2A C21A 1.540(4)
N2A H2A 0.9300
C1A C6A 1.388(5)
C1A C2A 1.390(5)
C1A H1A 0.9500
C2A C3A 1.395(5)
C3A C4A 1.389(5)
C4A C5A 1.402(5)
C4A H4A 0.9500
C5A C6A 1.382(5)
C5A C7A 1.513(5)
C7A C17A 1.540(5)
C7A C21A 1.556(5)
C7A C8A 1.562(5)
C8A C18A 1.529(5)
C8A H8A 1.0000
C9A C10A 1.522(5)
C10A C11A 1.550(5)
C10A H10C 0.9900
C10A H10D 0.9900
C11A C18A 1.539(5)
C11A H11A 1.0000
C12A C13A 1.504(5)
C12A H12C 0.9900
C12A H12D 0.9900
C13A C14A 1.324(5)
C13A H13A 0.9500
C14A C15A 1.502(5)
C14A C19A 1.524(5)
C15A H15C 0.9900
C15A H15D 0.9900
C16A C17A 1.505(5)
C16A H16C 0.9900
C16A H16D 0.9900
C17A H17C 0.9900
C17A H17D 0.9900
C18A C19A 1.536(5)
C18A H18A 1.0000
C19A C20A 1.532(5)
C19A H19A 1.0000
C20A C21A 1.514(5)
C20A H20C 0.9900
C20A H20D 0.9900
C21A H21A 1.0000
C22A H22D 0.9800
C22A H22E 0.9800
C22A H22F 0.9800
C23A H23D 0.9800
C23A H23E 0.9800
C23A H23F 0.9800
O5 C24 1.261(5)
O6 C24 1.238(5)
O7 C27 1.222(5)
O8 N4 1.234(4)
O9 N4 1.226(4)
O10 N5 1.232(5)
O11 N5 1.210(5)
N3 C27 1.338(5)
N3 C25 1.462(5)
N3 H3 0.8800
N4 C30 1.476(5)
N5 C32 1.474(5)
C24 C25 1.549(6)
C25 C26 1.519(6)
C25 H25 1.0000
C26 H26A 0.9800
C26 H26B 0.9800
C26 H26C 0.9800
C27 C28 1.520(5)
C28 C33 1.386(5)
C28 C29 1.403(5)
C29 C30 1.369(5)
C29 H29 0.9500
C30 C31 1.375(6)
C31 C32 1.380(6)
C31 H31 0.9500
C32 C33 1.381(6)
C33 H33 0.9500
O5A C24A 1.248(5)
O6A C24A 1.260(5)
O7A C27A 1.238(5)
O8A N4A 1.233(5)
O9A N4A 1.217(5)
O10A N5A 1.229(5)
O11A N5A 1.225(5)
N3A C27A 1.324(5)
N3A C25A 1.481(5)
N3A H3A 0.8800
N4A C30A 1.478(5)
N5A C32A 1.474(5)
C24A C25A 1.531(6)
C25A C26A 1.503(7)
C25A H25A 1.0000
C26A H26D 0.9800
C26A H26E 0.9800
C26A H26F 0.9800
C27A C28A 1.519(6)
C28A C33A 1.385(6)
C28A C29A 1.401(6)
C29A C30A 1.384(6)
C29A H29A 0.9500
C30A C31A 1.370(6)
C31A C32A 1.385(6)
C31A H31A 0.9500
C32A C33A 1.379(6)
C33A H33A 0.9500
O34 C34 1.419(5)
O34 H34 0.8400
C34 H34A 0.9800
C34 H34B 0.9800
C34 H34C 0.9800
O35 C35 1.416(5)
O35 H35 0.8400
C35 H35A 0.9800
C35 H35B 0.9800
C35 H35C 0.9800
O36 C36 1.412(6)
O36 H36 0.8400
C36 H36A 0.9800
C36 H36B 0.9800
C36 H36C 0.9800

loop_
_geom_hbond_atom_site_label_D
_geom_hbond_atom_site_label_H
_geom_hbond_atom_site_label_A
_geom_hbond_distance_DH
_geom_hbond_distance_HA
_geom_hbond_distance_DA
_geom_hbond_angle_DHA
_geom_hbond_site_symmetry_A
N2 H2 O5 0.93 1.66 2.541(4) 156.9 1_556
N2 H2 O6 0.93 2.60 3.401(4) 145.1 1_556
N3 H3 O34 0.88 2.12 2.976(5) 163.1 .
N2A H2A O5A 0.93 1.77 2.649(4) 156.5 2_556
N3A H3A O35 0.88 2.27 3.122(5) 162.9 .
O34 H34 O6 0.84 1.79 2.630(4) 174.1 .
O35 H35 O6A 0.84 1.84 2.665(4) 165.4 .
O36 H36 O6A 0.84 1.85 2.675(4) 169.3 2_656

loop_
_geom_torsion_atom_site_label_1
_geom_torsion_atom_site_label_2
_geom_torsion_atom_site_label_3
_geom_torsion_atom_site_label_4
_geom_torsion
C22 O2 C2 C1 -12.0(5)
C22 O2 C2 C3 167.9(4)
C6 C1 C2 O2 176.7(3)
C6 C1 C2 C3 -3.2(5)
C23 O3 C3 C4 -2.1(5)
C23 O3 C3 C2 179.5(3)
O2 C2 C3 O3 1.9(5)
C1 C2 C3 O3 -178.2(3)
O2 C2 C3 C4 -176.6(3)
C1 C2 C3 C4 3.3(5)
O3 C3 C4 C5 -179.3(3)
C2 C3 C4 C5 -1.0(5)
C3 C4 C5 C6 -1.4(5)
C3 C4 C5 C7 -176.8(4)
C2 C1 C6 C5 0.8(5)
C2 C1 C6 N1 -177.5(3)
C4 C5 C6 C1 1.6(6)
C7 C5 C6 C1 177.7(3)
C4 C5 C6 N1 -179.9(3)
C7 C5 C6 N1 -3.7(4)
C9 N1 C6 C1 15.9(6)
C8 N1 C6 C1 171.5(4)
C9 N1 C6 C5 -162.5(3)
C8 N1 C6 C5 -7.0(4)
C6 C5 C7 C17 -109.3(4)
C4 C5 C7 C17 66.4(5)
C6 C5 C7 C21 136.1(3)
C4 C5 C7 C21 -48.2(5)
C6 C5 C7 C8 11.9(4)
C4 C5 C7 C8 -172.4(4)
C9 N1 C8 C18 47.4(4)
C6 N1 C8 C18 -109.4(3)
C9 N1 C8 C7 171.0(3)
C6 N1 C8 C7 14.1(4)
C5 C7 C8 N1 -15.2(3)
C17 C7 C8 N1 105.6(3)
C21 C7 C8 N1 -140.3(3)
C5 C7 C8 C18 100.2(4)
C17 C7 C8 C18 -139.1(3)
C21 C7 C8 C18 -25.0(5)
C6 N1 C9 O4 -24.2(6)
C8 N1 C9 O4 -177.3(4)
C6 N1 C9 C10 159.2(3)
C8 N1 C9 C10 6.1(5)
O4 C9 C10 C11 145.4(4)
N1 C9 C10 C11 -38.1(5)
C12 O1 C11 C10 173.8(3)
C12 O1 C11 C18 -64.3(4)
C9 C10 C11 O1 135.5(3)
C9 C10 C11 C18 11.7(5)
C11 O1 C12 C13 88.8(4)
O1 C12 C13 C14 -67.7(5)
C12 C13 C14 C19 -1.4(6)
C12 C13 C14 C15 179.4(4)
C16 N2 C15 C14 78.9(4)
C21 N2 C15 C14 -43.9(5)
C13 C14 C15 N2 -129.2(4)
C19 C14 C15 N2 51.5(5)
C15 N2 C16 C17 -141.6(3)
C21 N2 C16 C17 -14.5(4)
N2 C16 C17 C7 36.1(4)
C5 C7 C17 C16 -166.1(3)
C21 C7 C17 C16 -42.8(4)
C8 C7 C17 C16 79.1(4)
N1 C8 C18 C19 155.9(3)
C7 C8 C18 C19 40.5(4)
N1 C8 C18 C11 -70.7(3)
C7 C8 C18 C11 173.9(3)
O1 C11 C18 C19 53.4(5)
C10 C11 C18 C19 171.5(3)
O1 C11 C18 C8 -76.7(4)
C10 C11 C18 C8 41.4(4)
C13 C14 C19 C18 59.5(5)
C15 C14 C19 C18 -121.1(4)
C13 C14 C19 C20 179.1(4)
C15 C14 C19 C20 -1.6(5)
C8 C18 C19 C14 60.4(4)
C11 C18 C19 C14 -67.1(5)
C8 C18 C19 C20 -61.6(4)
C11 C18 C19 C20 170.8(3)
C14 C19 C20 C21 -55.1(4)
C18 C19 C20 C21 69.2(4)
C15 N2 C21 C20 -11.5(4)
C16 N2 C21 C20 -137.1(3)
C15 N2 C21 C7 113.2(3)
C16 N2 C21 C7 -12.4(4)
C19 C20 C21 N2 61.9(4)
C19 C20 C21 C7 -56.7(4)
C5 C7 C21 N2 154.7(3)
C17 C7 C21 N2 33.6(4)
C8 C7 C21 N2 -87.5(4)
C5 C7 C21 C20 -84.2(4)
C17 C7 C21 C20 154.7(3)
C8 C7 C21 C20 33.5(4)
C22A O2A C2A C1A -3.1(5)
C22A O2A C2A C3A 177.1(4)
C6A C1A C2A O2A 178.3(3)
C6A C1A C2A C3A -1.9(5)
C23A O3A C3A C4A 6.0(5)
C23A O3A C3A C2A -172.8(3)
O2A C2A C3A O3A 0.7(5)
C1A C2A C3A O3A -179.1(3)
O2A C2A C3A C4A -178.0(3)
C1A C2A C3A C4A 2.2(6)
O3A C3A C4A C5A -178.9(3)
C2A C3A C4A C5A -0.3(5)
C3A C4A C5A C6A -1.8(5)
C3A C4A C5A C7A -176.3(3)
C4A C5A C6A C1A 2.0(5)
C7A C5A C6A C1A 177.4(3)
C4A C5A C6A N1A -179.3(3)
C7A C5A C6A N1A -3.9(4)
C2A C1A C6A C5A -0.1(5)
C2A C1A C6A N1A -178.6(3)
C9A N1A C6A C5A -160.4(3)
C8A N1A C6A C5A -6.5(4)
C9A N1A C6A C1A 18.3(6)
C8A N1A C6A C1A 172.1(3)
C6A C5A C7A C17A -107.6(3)
C4A C5A C7A C17A 67.3(5)
C6A C5A C7A C21A 136.1(3)
C4A C5A C7A C21A -49.0(5)
C6A C5A C7A C8A 11.7(4)
C4A C5A C7A C8A -173.3(3)
C9A N1A C8A C18A 44.7(4)
C6A N1A C8A C18A -111.2(3)
C9A N1A C8A C7A 169.5(3)
C6A N1A C8A C7A 13.6(4)
C5A C7A C8A N1A -14.8(3)
C17A C7A C8A N1A 105.6(3)
C21A C7A C8A N1A -139.2(3)
C5A C7A C8A C18A 102.1(3)
C17A C7A C8A C18A -137.5(3)
C21A C7A C8A C18A -22.3(4)
C6A N1A C9A O4A -19.2(6)
C8A N1A C9A O4A -170.8(4)
C6A N1A C9A C10A 163.5(3)
C8A N1A C9A C10A 11.9(5)
O4A C9A C10A C11A 139.4(4)
N1A C9A C10A C11A -43.2(4)
C12A O1A C11A C18A -66.6(4)
C12A O1A C11A C10A 173.4(3)
C9A C10A C11A O1A 136.0(3)
C9A C10A C11A C18A 13.2(4)
C11A O1A C12A C13A 88.2(4)
O1A C12A C13A C14A -64.8(5)
C12A C13A C14A C15A 177.6(3)
C12A C13A C14A C19A -2.5(6)
C13A C14A C15A N2A -126.1(4)
C19A C14A C15A N2A 53.9(4)
C16A N2A C15A C14A 75.2(4)
C21A N2A C15A C14A -47.0(4)
C15A N2A C16A C17A -141.6(3)
C21A N2A C16A C17A -16.3(4)
N2A C16A C17A C7A 35.9(4)
C5A C7A C17A C16A -164.7(3)
C21A C7A C17A C16A -41.2(3)
C8A C7A C17A C16A 81.3(3)
N1A C8A C18A C19A 154.4(3)
C7A C8A C18A C19A 37.7(4)
N1A C8A C18A C11A -72.2(3)
C7A C8A C18A C11A 171.1(3)
O1A C11A C18A C8A -74.9(4)
C10A C11A C18A C8A 41.9(4)
O1A C11A C18A C19A 55.4(4)
C10A C11A C18A C19A 172.2(3)
C13A C14A C19A C20A 177.1(4)
C15A C14A C19A C20A -3.0(4)
C13A C14A C19A C18A 58.1(5)
C15A C14A C19A C18A -121.9(3)
C8A C18A C19A C14A 61.1(4)
C11A C18A C19A C14A -66.4(4)
C8A C18A C19A C20A -60.1(4)
C11A C18A C19A C20A 172.4(3)
C14A C19A C20A C21A -54.4(4)
C18A C19A C20A C21A 69.7(4)
C19A C20A C21A N2A 60.8(4)
C19A C20A C21A C7A -57.0(4)
C16A N2A C21A C20A -133.4(3)
C15A N2A C21A C20A -8.8(4)
C16A N2A C21A C7A -9.4(4)
C15A N2A C21A C7A 115.2(3)
C5A C7A C21A C20A -85.6(4)
C17A C7A C21A C20A 152.2(3)
C8A C7A C21A C20A 32.0(4)
C5A C7A C21A N2A 152.8(3)
C17A C7A C21A N2A 30.6(3)
C8A C7A C21A N2A -89.6(3)
C27 N3 C25 C26 96.4(5)
C27 N3 C25 C24 -143.7(4)
O6 C24 C25 N3 -21.6(6)
O5 C24 C25 N3 160.1(4)
O6 C24 C25 C26 101.3(5)
O5 C24 C25 C26 -77.0(5)
C25 N3 C27 O7 2.1(6)
C25 N3 C27 C28 -178.2(3)
O7 C27 C28 C33 171.3(4)
N3 C27 C28 C33 -8.4(6)
O7 C27 C28 C29 -8.0(5)
N3 C27 C28 C29 172.3(3)
C33 C28 C29 C30 0.0(6)
C27 C28 C29 C30 179.3(4)
C28 C29 C30 C31 -2.0(6)
C28 C29 C30 N4 178.3(3)
O9 N4 C30 C29 -174.4(3)
O8 N4 C30 C29 6.1(5)
O9 N4 C30 C31 5.8(5)
O8 N4 C30 C31 -173.6(3)
C29 C30 C31 C32 2.1(6)
N4 C30 C31 C32 -178.2(3)
C30 C31 C32 C33 -0.2(6)
C30 C31 C32 N5 -179.0(4)
O11 N5 C32 C31 -172.8(4)
O10 N5 C32 C31 6.7(6)
O11 N5 C32 C33 8.3(6)
O10 N5 C32 C33 -172.1(4)
C31 C32 C33 C28 -1.7(6)
N5 C32 C33 C28 177.1(4)
C29 C28 C33 C32 1.8(6)
C27 C28 C33 C32 -177.5(4)
C27A N3A C25A C26A -98.1(5)
C27A N3A C25A C24A 139.3(4)
O5A C24A C25A N3A -167.3(4)
O6A C24A C25A N3A 13.8(5)
O5A C24A C25A C26A 68.8(5)
O6A C24A C25A C26A -110.0(4)
C25A N3A C27A O7A -1.1(6)
C25A N3A C27A C28A -179.5(3)
O7A C27A C28A C33A -159.6(4)
N3A C27A C28A C33A 18.9(6)
O7A C27A C28A C29A 17.1(5)
N3A C27A C28A C29A -164.5(4)
C33A C28A C29A C30A -0.4(6)
C27A C28A C29A C30A -177.3(4)
C28A C29A C30A C31A 1.7(6)
C28A C29A C30A N4A -178.3(3)
O9A N4A C30A C31A -2.5(5)
O8A N4A C30A C31A 178.4(4)
O9A N4A C30A C29A 177.5(4)
O8A N4A C30A C29A -1.6(5)
C29A C30A C31A C32A -1.3(6)
N4A C30A C31A C32A 178.7(4)
C30A C31A C32A C33A -0.4(6)
C30A C31A C32A N5A 177.8(4)
O11A N5A C32A C33A -8.3(6)
O10A N5A C32A C33A 170.3(4)
O11A N5A C32A C31A 173.5(4)
O10A N5A C32A C31A -8.0(6)
C31A C32A C33A C28A 1.6(6)
N5A C32A C33A C28A -176.5(4)
C29A C28A C33A C32A -1.2(6)
C27A C28A C33A C32A 175.4(4)
